data_7126231
loop_
_publ_author_name
'Sobczak, Szymon'
'P\'o\/lrolniczak, Aleksandra'
'Ratajczyk, Paulina'
'Cai, Weizhao'
'G\/ladysiak, Andrzej'
'Nikolayenko, Varvara I.'
'Castell, Dominic C.'
'Barbour, Leonard J.'
'Katrusiak, Andrzej'

_publ_section_title
;
 Large negative linear compressibility of a porous molecular co-crystal.
;
_journal_issue 31
_journal_name_full 'Chemical communications (Cambridge, England)'
_journal_page_first 4324
_journal_page_last 4327
_journal_paper_doi 10.1039/d0cc00461h
_journal_volume 56
_journal_year 2020
_chemical_formula_moiety 'C6 F4 I2, C25 H16 F6 N2 S2'
_chemical_formula_sum 'C31 H16 F10 I2 N2 S2'
_chemical_formula_weight 924.38
_space_group_crystal_system orthorhombic
_space_group_IT_number 33
_space_group_name_Hall 'P 2c -2n'
_space_group_name_H-M_alt 'P n a 21'
_atom_sites_solution_hydrogens geom
_atom_sites_solution_primary direct
_audit_creation_date 2018-12-20
_audit_creation_method
;
Olex2 1.2
(compiled 2018.05.29 svn.r3508 for OlexSys, GUI svn.r5506)
;
_audit_update_record
;
2018-12-20 deposited with the CCDC.	2020-03-09 downloaded from the CCDC.
;
_cell_angle_alpha 90
_cell_angle_beta 90
_cell_angle_gamma 90
_cell_formula_units_Z 4
_cell_length_a 17.559(5)
_cell_length_b 26.315(16)
_cell_length_c 7.259(8)
_cell_measurement_reflns_used 673
_cell_measurement_temperature 297.90(10)
_cell_measurement_theta_max 25.9820
_cell_measurement_theta_min 4.0740
_cell_volume 3354(4)
_computing_cell_refinement 'CrysAlisPro 1.171.38.43 (Rigaku OD, 2015)'
_computing_data_collection 'CrysAlisPro 1.171.38.43 (Rigaku OD, 2015)'
_computing_data_reduction 'CrysAlisPro 1.171.38.43 (Rigaku OD, 2015)'
_computing_molecular_graphics 'Olex2 (Dolomanov et al., 2009)'
_computing_publication_material 'Olex2 (Dolomanov et al., 2009)'
_computing_structure_refinement 'ShelXL (Sheldrick, 2015)'
_computing_structure_solution 'ShelXS (Sheldrick, 2008)'
_diffrn_ambient_environment air
_diffrn_ambient_temperature 297.90(10)
_diffrn_detector 'CCD plate'
_diffrn_detector_area_resol_mean 16.2413
_diffrn_detector_type Eos
_diffrn_measured_fraction_theta_full 0.599
_diffrn_measured_fraction_theta_max 0.599
_diffrn_measurement_details
;
 Data were collected at room temperature and pressure of 1.09(2) GPa (1090000 kPa).
 Pressure was determined by monitoring the shift of the ruby R1-fluorescence line.
;
_diffrn_measurement_device 'four-circle diffractometer'
_diffrn_measurement_device_type 'Xcalibur, Eos'
_diffrn_measurement_method '\w and \f scans'
_diffrn_orient_matrix_type 'CrysAlisPro convention (1999,Acta A55,543-557)'
_diffrn_orient_matrix_UB_11 0.0044928000
_diffrn_orient_matrix_UB_12 0.0137172000
_diffrn_orient_matrix_UB_13 0.0824927000
_diffrn_orient_matrix_UB_21 -0.0371764000
_diffrn_orient_matrix_UB_22 -0.0074666000
_diffrn_orient_matrix_UB_23 0.0280727000
_diffrn_orient_matrix_UB_31 0.0154043000
_diffrn_orient_matrix_UB_32 -0.0221925000
_diffrn_orient_matrix_UB_33 0.0421293000
_diffrn_radiation_monochromator graphite
_diffrn_radiation_probe x-ray
_diffrn_radiation_type MoK\a
_diffrn_radiation_wavelength 0.71073
_diffrn_reflns_av_R_equivalents 0.2726
_diffrn_reflns_av_unetI/netI 0.4784
_diffrn_reflns_Laue_measured_fraction_full 0.599
_diffrn_reflns_Laue_measured_fraction_max 0.599
_diffrn_reflns_limit_h_max 20
_diffrn_reflns_limit_h_min -20
_diffrn_reflns_limit_k_max 28
_diffrn_reflns_limit_k_min -28
_diffrn_reflns_limit_l_max 5
_diffrn_reflns_limit_l_min -6
_diffrn_reflns_number 15625
_diffrn_reflns_point_group_measured_fraction_full 0.580
_diffrn_reflns_point_group_measured_fraction_max 0.580
_diffrn_reflns_theta_full 24.713
_diffrn_reflns_theta_max 24.713
_diffrn_reflns_theta_min 4.186
_diffrn_source 'fine-focus sealed X-ray tube'
_diffrn_source_type 'Enhance (Mo) X-ray Source'
_exptl_absorpt_coefficient_mu 2.080
_exptl_absorpt_correction_T_max 0.441
_exptl_absorpt_correction_T_min 0.378
_exptl_absorpt_correction_type gaussian
_exptl_absorpt_process_details
;
CrysAlisPro 1.171.38.43 (Rigaku Oxford Diffraction, 2015)
Numerical absorption correction based on gaussian integration over
			a multifaceted crystal model (Absorb Angel (2004) J. Appl. Cryst. 37:486-492)
;
_exptl_crystal_colour 'clear colourless'
_exptl_crystal_density_diffrn 1.831
_exptl_crystal_description block
_exptl_crystal_F_000 1776
_exptl_crystal_preparation 'mounted in a diamond-anvil cell '
_exptl_crystal_size_max 0.324
_exptl_crystal_size_mid 0.104
_exptl_crystal_size_min 0.046
_refine_diff_density_max 0.747
_refine_diff_density_min -0.637
_refine_diff_density_rms 0.147
_refine_ls_abs_structure_details
;
 Flack x determined using 154 quotients [(I+)-(I-)]/[(I+)+(I-)]
 (Parsons, Flack and Wagner, Acta Cryst. B69 (2013) 249-259).
;
_refine_ls_abs_structure_Flack 0.22(14)
_refine_ls_extinction_method none
_refine_ls_goodness_of_fit_ref 1.070
_refine_ls_hydrogen_treatment constr
_refine_ls_matrix_type full
_refine_ls_number_parameters 351
_refine_ls_number_reflns 3321
_refine_ls_number_restraints 694
_refine_ls_restrained_S_all 0.986
_refine_ls_R_factor_all 0.4167
_refine_ls_R_factor_gt 0.1781
_refine_ls_shift/su_max 0.002
_refine_ls_shift/su_mean 0.000
_refine_ls_structure_factor_coef Fsqd
_refine_ls_weighting_details 'w=1/[\s^2^(Fo^2^)+(0.2000P)^2^] where P=(Fo^2^+2Fc^2^)/3'
_refine_ls_weighting_scheme calc
_refine_ls_wR_factor_gt 0.3875
_refine_ls_wR_factor_ref 0.5136
_reflns_Friedel_coverage 0.780
_reflns_Friedel_fraction_full 0.557
_reflns_Friedel_fraction_max 0.557
_reflns_number_gt 797
_reflns_number_total 3321
_reflns_threshold_expression 'I > 2\s(I)'
_cod_data_source_file d0cc00461h2.cif
_cod_data_source_block 1_09_GPa
_cod_depositor_comments 'Adding full bibliography for 7126224--7126231.cif.'
_cod_database_code 7126231
_chemical_oxdiff_formula 'c34 h22 n2 o f10 s2 i2'
_shelx_space_group_comment
;
The symmetry employed for this shelxl refinement is uniquely defined
by the following loop, which should always be used as a source of
symmetry information in preference to the above space-group names.
They are only intended as comments.
;
_reflns_odcompleteness_completeness 56.03
_reflns_odcompleteness_iscentric 1
_reflns_odcompleteness_theta 26.32
_olex2_refinement_description
;
1. Fixed Uiso
 At 1.2 times of:
  All C(H) groups
 At 1.5 times of:
  All C(H,H,H) groups
2. Restrained distances
 H5_$1-H24B
 2.5 with sigma of 0.02
 C8-C10
 1.45 with sigma of 0.02
 C9-C24
 1.45 with sigma of 0.02
 C19-C17
 1.45 with sigma of 0.02
 C24-C25
 4.1 with sigma of 0.02
 C26-F10 \\sim F10-C30
 with sigma of 0.02
 F5-F1 \\sim F2-F6
 with sigma of 0.02
 F4-F1 \\sim F2-F3 \\sim F4-F5 \\sim F3-F6
 with sigma of 0.02
 F2-F1 \\sim F3-F4 \\sim F5-F6
 with sigma of 0.02
 C2-C6 \\sim C6-C4
 with sigma of 0.02
 F1-C11 \\sim C11-F2
 with sigma of 0.02
 F6-C13 \\sim F5-C13 \\sim F4-C12 \\sim F3-C12 \\sim F1-C11 \\sim F2-C11
 with sigma of 0.02
 F4-F2 \\sim F6-F4 \\sim F5-F3 \\sim F3-F1
 with sigma of 0.02
 C23-C17 \\sim C17-C20
 with sigma of 0.02
 C27-F8 \\sim F8-C29
 with sigma of 0.02
3. Restrained planarity
 C26, I1, C27, C31, C28, F7, F10, C30, F8, C29, F9, I2
 with sigma of 0.1
 C2, C1, N1, C5, C4, C3, C6, C7, C8, C9, S1
 with sigma of 0.1
4. Uiso/Uaniso restraints and constraints
F7 \\sim I1 \\sim C26 \\sim C27 \\sim C31 \\sim C28 \\sim F10 \\sim C30 \\sim
F8 \\sim C29 \\sim F9 \\sim I2: within 2A with sigma of 0.04 and sigma for
terminal atoms of 0.08
C2 \\sim C1 \\sim N1 \\sim C5 \\sim C4 \\sim C3: within 2A with sigma of 0.04
and sigma for terminal atoms of 0.08
C20 \\sim C19 \\sim C23 \\sim C22 \\sim N2 \\sim C21: within 2A with sigma of
0.04 and sigma for terminal atoms of 0.08
F8 \\sim F7: within 2A with sigma of 0.01 and sigma for terminal atoms of 0.02
C11 \\sim C10 \\sim C14 \\sim C13 \\sim C12 \\sim F6 \\sim F5 \\sim F3 \\sim F4
\\sim F1 \\sim F2: within 2A with sigma of 0.04 and sigma for terminal atoms of
0.08
C6 \\sim C3: within 2A with sigma of 0.01 and sigma for terminal atoms of 0.02
C9 \\sim S1 \\sim C6 \\sim C7 \\sim C8 \\sim C24: within 2A with sigma of 0.04
and sigma for terminal atoms of 0.08
F5 \\sim C13 \\sim F6: within 2A with sigma of 0.04 and sigma for terminal
atoms of 0.08
C13 \\sim C12 \\sim C11: within 2A with sigma of 0.01 and sigma for terminal
atoms of 0.02
C18 \\sim C16 \\sim C17 \\sim S2 \\sim C15 \\sim C25: within 2A with sigma of
0.04 and sigma for terminal atoms of 0.08
C18 \\sim S2 \\sim C17 \\sim C16 \\sim C15 \\sim C25: within 2A with sigma of
0.04 and sigma for terminal atoms of 0.08
S2 \\sim C18 \\sim C15 \\sim C16 \\sim C17 \\sim C25: within 2A with sigma of
0.01 and sigma for terminal atoms of 0.02
Uanis(F8) \\sim Ueq, Uanis(F7) \\sim Ueq, Uanis(F10) \\sim Ueq, Uanis(F9) \\sim
Ueq: with sigma of 0.05 and sigma for terminal atoms of 0.1
Uanis(N2) \\sim Ueq, Uanis(C22) \\sim Ueq, Uanis(C21) \\sim Ueq, Uanis(C23)
\\sim Ueq, Uanis(C20) \\sim Ueq, Uanis(C19) \\sim Ueq, Uanis(C17) \\sim Ueq,
Uanis(C16) \\sim Ueq, Uanis(C15) \\sim Ueq, Uanis(C18) \\sim Ueq, Uanis(C14)
\\sim Ueq, Uanis(C25) \\sim Ueq, Uanis(C13) \\sim Ueq, Uanis(C10) \\sim Ueq,
Uanis(C12) \\sim Ueq, Uanis(F6) \\sim Ueq, Uanis(F5) \\sim Ueq, Uanis(C8) \\sim
Ueq, Uanis(C11) \\sim Ueq, Uanis(F3) \\sim Ueq, Uanis(F4) \\sim Ueq, Uanis(C7)
\\sim Ueq, Uanis(S1) \\sim Ueq, Uanis(C9) \\sim Ueq, Uanis(F1) \\sim Ueq,
Uanis(F2) \\sim Ueq, Uanis(C6) \\sim Ueq, Uanis(C24) \\sim Ueq, Uanis(C3) \\sim
Ueq, Uanis(C2) \\sim Ueq, Uanis(C4) \\sim Ueq, Uanis(C1) \\sim Ueq, Uanis(C5)
\\sim Ueq, Uanis(N1) \\sim Ueq, Uanis(F8) \\sim Ueq, Uanis(I1) \\sim Ueq,
Uanis(C26) \\sim Ueq, Uanis(C27) \\sim Ueq, Uanis(C31) \\sim Ueq, Uanis(C28)
\\sim Ueq, Uanis(F7) \\sim Ueq, Uanis(F10) \\sim Ueq, Uanis(C30) \\sim Ueq,
Uanis(C29) \\sim Ueq, Uanis(F9) \\sim Ueq, Uanis(I2) \\sim Ueq: with sigma of
0.1 and sigma for terminal atoms of 0.2
5. Rigid body (RIGU) restrains
 C28, I1, C26, C27, C31, F7, F10, C30, F8, C29, F9, I2
 with sigma for 1-2 distances of 0.004 and sigma for 1-3 distances of 0.004
6. Others
 Fixed U11: C12(0.11162) F4(0.09316)
 Fixed U12: C12(0.02413) F4(0.01639)
 Fixed U13: C12(-0.02635) F4(-0.06091)
 Fixed U22: C12(0.17909) F4(0.05414)
 Fixed U23: C12(0.00476) F4(0.01173)
 Fixed U33: C12(0.1868) F4(0.24166)
7.a Aromatic/amide H refined with riding coordinates:
 C22(H22), C23(H23), C20(H20), C21(H21), C2(H2), C1(H1), C5(H5), C4(H4),
 C7(H7), C16(H16)
7.b Fitted pentagon refined as free rotating group:
 C8(C7,C6,S1,C9), C17(S2,C18,C15,C16), C13(C12,C11,C10,C14)
7.c Fitted hexagon refined as free rotating group:
 N2(C22,C23,C19,C20,C21), C2(C1,N1,C5,C4,C3), C27(C26,C31,C30,C29,C28)
7.d Idealised Me refined as rotating group:
 C25(H25A,H25B,H25C), C24(H24A,H24B,H24C)
;
_olex2_submission_special_instructions 'No special instructions were received'
_oxdiff_exptl_absorpt_empirical_details
;
Empirical correction (ABSPACK) includes:
- Absorption correction using spherical harmonics
- Frame scaling
;
_oxdiff_exptl_absorpt_empirical_full_max 2.151
_oxdiff_exptl_absorpt_empirical_full_min 0.625

loop_
_space_group_symop_operation_xyz
'x, y, z'
'-x, -y, z+1/2'
'-x+1/2, y+1/2, z+1/2'
'x+1/2, -y+1/2, z'

loop_
_atom_site_label
_atom_site_type_symbol
_atom_site_fract_x
_atom_site_fract_y
_atom_site_fract_z
_atom_site_U_iso_or_equiv
_atom_site_adp_type
_atom_site_occupancy
_atom_site_site_symmetry_order
_atom_site_calc_flag
_atom_site_refinement_flags_posn
_atom_site_refinement_flags_adp
_atom_site_refinement_flags_occupancy
_atom_site_disorder_assembly
_atom_site_disorder_group
I1 I 0.4524(3) 0.1683(3) 0.879(3) 0.139(4) Uani 1 1 d . U . . .
I2 I 0.8064(3) 0.2542(3) 1.198(3) 0.171(6) Uani 1 1 d . U . . .
F8 F 0.655(3) 0.308(2) 1.090(9) 0.18(3) Uani 1 1 d D U . . .
N2 N 0.806(2) 0.353(3) 0.747(13) 0.20(3) Uani 1 1 d . U . . .
C22 C 0.785(3) 0.339(3) 0.569(13) 0.19(3) Uani 1 1 d G U . . .
H22 H 0.820087 0.321591 0.495041 0.228 Uiso 1 1 calc R U . . .
C23 C 0.713(3) 0.349(3) 0.503(10) 0.18(3) Uani 1 1 d DG U . . .
H23 H 0.698957 0.339398 0.384914 0.216 Uiso 1 1 calc R U . . .
C19 C 0.661(2) 0.375(3) 0.615(8) 0.18(3) Uani 1 1 d DG U . . .
C20 C 0.681(3) 0.389(3) 0.792(9) 0.18(3) Uani 1 1 d DG U . . .
H20 H 0.646194 0.406102 0.866254 0.217 Uiso 1 1 calc R U . . .
C21 C 0.754(3) 0.378(3) 0.858(11) 0.20(3) Uani 1 1 d G U . . .
H21 H 0.767323 0.388296 0.976384 0.241 Uiso 1 1 calc R U . . .
C2 C 0.045(2) 0.3535(15) 0.444(11) 0.12(2) Uani 1 1 d D U . . .
H2 H 0.064190 0.386444 0.448999 0.142 Uiso 1 1 calc R U . . .
C1 C -0.029(2) 0.345(2) 0.384(12) 0.13(3) Uani 1 1 d G U . . .
H1 H -0.059322 0.371865 0.348543 0.155 Uiso 1 1 calc R U . . .
N1 N -0.057(2) 0.295(2) 0.377(12) 0.13(2) Uani 1 1 d G U . . .
C5 C -0.011(3) 0.2549(19) 0.430(12) 0.13(3) Uani 1 1 d G U . . .
H5 H -0.030195 0.221883 0.425059 0.157 Uiso 1 1 calc DR U . . .
C4 C 0.063(3) 0.2636(13) 0.490(9) 0.11(2) Uani 1 1 d DG U . . .
H4 H 0.093317 0.236462 0.525515 0.133 Uiso 1 1 calc R U . . .
C3 C 0.091(2) 0.3129(13) 0.497(7) 0.127(19) Uani 1 1 d G U . . .
C25 C 0.407(4) 0.399(3) 0.266(13) 0.14(2) Uani 1 1 d D U . . .
H25A H 0.409379 0.372823 0.173558 0.205 Uiso 1 1 calc GR U . . .
H25B H 0.407673 0.431600 0.208507 0.205 Uiso 1 1 calc GR U . . .
H25C H 0.360567 0.395059 0.335429 0.205 Uiso 1 1 calc GR U . . .
C8 C 0.272(3) 0.3722(13) 0.627(14) 0.15(3) Uani 1 1 d D U . . .
C7 C 0.195(3) 0.3729(11) 0.570(13) 0.15(3) Uani 1 1 d G U . . .
H7 H 0.166694 0.401688 0.539323 0.181 Uiso 1 1 calc R . . . .
C6 C 0.1678(17) 0.3221(14) 0.568(9) 0.126(19) Uani 1 1 d DG U . . .
S1 S 0.2285(11) 0.2899(9) 0.624(6) 0.134(13) Uani 1 1 d G U . . .
C9 C 0.2929(16) 0.3209(16) 0.661(10) 0.13(2) Uani 1 1 d DG U . . .
F10 F 0.603(2) 0.107(2) 0.971(9) 0.15(3) Uani 1 1 d D U . . .
C17 C 0.582(2) 0.383(2) 0.547(8) 0.138(14) Uani 1 1 d D U . . .
S2 S 0.5462(12) 0.3753(11) 0.374(7) 0.141(13) Uani 1 1 d G U . . .
C18 C 0.4706(15) 0.394(2) 0.387(9) 0.143(14) Uani 1 1 d G U . . .
C15 C 0.460(2) 0.414(3) 0.568(10) 0.142(15) Uani 1 1 d G U . . .
C16 C 0.529(3) 0.407(3) 0.666(8) 0.139(15) Uani 1 1 d G U . . .
H16 H 0.537992 0.416311 0.788034 0.167 Uiso 1 1 calc R . . . .
C27 C 0.5716(18) 0.247(2) 1.005(5) 0.11(2) Uani 1 1 d D U . . .
C26 C 0.5586(16) 0.196(2) 0.974(3) 0.12(2) Uani 1 1 d DG U . . .
C31 C 0.6163(18) 0.161(2) 1.005(6) 0.12(2) Uani 1 1 d G U . . .
C30 C 0.6871(17) 0.177(2) 1.067(7) 0.11(2) Uani 1 1 d DG U . . .
C29 C 0.7002(17) 0.229(2) 1.098(7) 0.13(2) Uani 1 1 d DG U . . .
C28 C 0.642(2) 0.264(2) 1.067(6) 0.13(2) Uani 1 1 d G U . . .
F9 F 0.747(2) 0.139(2) 1.098(10) 0.18(3) Uani 1 1 d . U . . .
F7 F 0.517(3) 0.275(2) 0.965(8) 0.14(2) Uani 1 1 d . U . . .
C24 C 0.370(2) 0.303(3) 0.701(13) 0.13(3) Uani 1 1 d D U . . .
H24A H 0.373953 0.294459 0.829492 0.202 Uiso 1 1 calc GR U . . .
H24B H 0.406219 0.328973 0.671711 0.202 Uiso 1 1 calc DGR U . . .
H24C H 0.380713 0.273141 0.628489 0.202 Uiso 1 1 calc GR U . . .
C13 C 0.391(3) 0.489(2) 0.713(7) 0.155(8) Uani 1 1 d D U . . .
C12 C 0.318(4) 0.5018(16) 0.781(5) 0.159 Uani 1 1 d DG U . . .
C11 C 0.268(2) 0.460(3) 0.749(9) 0.162(8) Uani 1 1 d DG U . . .
C10 C 0.311(3) 0.4211(17) 0.662(10) 0.14(2) Uani 1 1 d DG U . . .
C14 C 0.386(2) 0.439(2) 0.640(9) 0.15(2) Uani 1 1 d G U . . .
F6 F 0.4252(19) 0.5317(18) 0.616(6) 0.14(2) Uani 1 1 d D U . . .
F5 F 0.4464(16) 0.4937(17) 0.862(8) 0.13(2) Uani 1 1 d D U . . .
F3 F 0.3203(16) 0.5178(18) 0.977(5) 0.20(3) Uani 1 1 d D U . . .
F4 F 0.2964(14) 0.5543(11) 0.731(8) 0.130 Uani 1 1 d D U . . .
F1 F 0.220(2) 0.455(2) 0.914(8) 0.22(3) Uani 1 1 d D U . . .
F2 F 0.205(2) 0.485(2) 0.653(8) 0.25(4) Uani 1 1 d D U . . .

loop_
_atom_site_aniso_label
_atom_site_aniso_U_11
_atom_site_aniso_U_22
_atom_site_aniso_U_33
_atom_site_aniso_U_23
_atom_site_aniso_U_13
_atom_site_aniso_U_12
I1 0.103(4) 0.167(8) 0.146(14) -0.019(6) -0.015(7) -0.012(4)
I2 0.093(4) 0.198(10) 0.222(18) -0.031(8) 0.005(8) 0.006(4)
F8 0.21(4) 0.12(3) 0.22(8) -0.04(4) -0.02(5) -0.01(3)
N2 0.20(4) 0.17(5) 0.22(7) 0.00(5) 0.06(5) 0.08(4)
C22 0.20(5) 0.16(5) 0.21(7) 0.00(5) 0.07(6) 0.05(5)
C23 0.19(5) 0.15(5) 0.20(7) 0.01(5) 0.08(5) 0.06(5)
C19 0.16(5) 0.17(5) 0.21(7) -0.01(5) 0.07(5) 0.05(4)
C20 0.14(4) 0.18(5) 0.22(7) -0.01(5) 0.07(5) 0.10(4)
C21 0.18(5) 0.19(5) 0.23(7) 0.00(5) 0.08(5) 0.07(4)
C2 0.08(3) 0.13(4) 0.15(6) -0.04(4) -0.02(4) 0.01(3)
C1 0.13(4) 0.14(5) 0.12(6) 0.00(5) -0.05(5) -0.01(4)
N1 0.15(4) 0.13(4) 0.12(6) 0.01(4) -0.03(4) 0.00(3)
C5 0.17(4) 0.10(4) 0.13(6) -0.04(4) -0.01(5) 0.01(4)
C4 0.12(4) 0.07(4) 0.14(6) -0.03(4) 0.00(4) -0.02(3)
C3 0.10(3) 0.12(3) 0.16(4) -0.02(3) -0.02(3) -0.05(3)
C25 0.08(3) 0.17(4) 0.16(5) -0.01(3) 0.02(3) 0.00(3)
C8 0.10(3) 0.14(5) 0.21(6) 0.00(4) 0.02(4) -0.05(4)
C7 0.12(4) 0.14(4) 0.19(6) -0.02(4) -0.01(4) -0.03(4)
C6 0.10(3) 0.12(3) 0.16(4) -0.02(3) -0.02(3) -0.05(3)
S1 0.068(11) 0.15(2) 0.19(4) -0.04(2) -0.016(17) 0.016(13)
C9 0.08(3) 0.12(4) 0.19(6) 0.01(4) 0.01(4) -0.04(3)
F10 0.14(3) 0.10(3) 0.22(8) 0.02(3) 0.01(4) 0.02(2)
C17 0.081(17) 0.18(3) 0.16(4) -0.01(3) -0.01(2) 0.004(17)
S2 0.088(12) 0.18(2) 0.16(4) -0.01(2) 0.00(2) 0.002(13)
C18 0.093(16) 0.18(3) 0.16(4) -0.01(2) 0.00(2) 0.005(17)
C15 0.089(18) 0.18(3) 0.16(4) -0.01(3) -0.01(2) 0.005(19)
C16 0.083(18) 0.18(3) 0.16(4) -0.01(3) -0.01(2) 0.004(19)
C27 0.12(3) 0.10(3) 0.11(5) 0.00(3) 0.06(3) 0.01(2)
C26 0.11(3) 0.11(3) 0.15(6) 0.00(3) 0.00(3) 0.02(2)
C31 0.11(2) 0.11(3) 0.14(5) 0.02(3) 0.02(3) 0.02(2)
C30 0.09(2) 0.13(3) 0.11(5) -0.01(3) 0.05(3) 0.03(2)
C29 0.12(3) 0.14(3) 0.12(6) -0.01(3) 0.04(4) 0.00(2)
C28 0.15(3) 0.11(3) 0.13(6) -0.02(3) 0.04(3) 0.01(2)
F9 0.09(2) 0.19(4) 0.27(8) 0.05(4) 0.00(4) 0.04(3)
F7 0.16(3) 0.12(3) 0.14(7) -0.03(3) 0.04(3) 0.04(2)
C24 0.12(5) 0.06(6) 0.23(10) 0.02(6) 0.06(7) -0.02(4)
C13 0.105(14) 0.176(14) 0.185(14) 0.006(14) -0.006(14) 0.027(14)
C12 0.112 0.179 0.187 0.005 0.000 0.024
C11 0.117(14) 0.181(14) 0.189(14) 0.002(14) 0.002(14) 0.022(14)
C10 0.08(3) 0.17(4) 0.18(5) 0.00(4) -0.01(4) 0.02(4)
C14 0.09(3) 0.18(4) 0.17(5) -0.01(4) -0.01(4) 0.03(4)
F6 0.14(3) 0.12(5) 0.15(8) -0.03(4) -0.04(4) 0.02(3)
F5 0.12(3) 0.14(4) 0.15(7) 0.03(4) 0.05(4) -0.06(3)
F3 0.06(3) 0.33(7) 0.21(9) -0.08(6) -0.01(4) 0.01(3)
F4 0.093 0.054 0.242 0.012 0.000 0.016
F1 0.16(4) 0.21(6) 0.28(9) -0.07(6) 0.05(6) -0.05(4)
F2 0.23(6) 0.25(7) 0.27(10) -0.01(6) -0.06(7) 0.11(5)

loop_
_atom_type_symbol
_atom_type_description
_atom_type_scat_dispersion_real
_atom_type_scat_dispersion_imag
_atom_type_scat_source
C C 0.0033 0.0016 'International Tables Vol C Tables 4.2.6.8 and 6.1.1.4'
H H 0.0000 0.0000 'International Tables Vol C Tables 4.2.6.8 and 6.1.1.4'
F F 0.0171 0.0103 'International Tables Vol C Tables 4.2.6.8 and 6.1.1.4'
I I -0.4742 1.8119 'International Tables Vol C Tables 4.2.6.8 and 6.1.1.4'
N N 0.0061 0.0033 'International Tables Vol C Tables 4.2.6.8 and 6.1.1.4'
S S 0.1246 0.1234 'International Tables Vol C Tables 4.2.6.8 and 6.1.1.4'

loop_
_exptl_crystal_face_index_h
_exptl_crystal_face_index_k
_exptl_crystal_face_index_l
_exptl_crystal_face_perp_dist
-10 30 -4 0.0410
-6 14 9 0.0098
6 -14 -9 0.0082
-13 8 9 0.0115
-11 2 9 0.0084
13 -8 -9 0.0082

loop_
_geom_angle_atom_site_label_1
_geom_angle_atom_site_label_2
_geom_angle_atom_site_label_3
_geom_angle
_geom_angle_site_symmetry_1
_geom_angle_site_symmetry_3
_geom_angle_publ_flag
C22 N2 C21 120.0 . . ?
C23 C22 N2 120.0 . . ?
C22 C23 C19 120.0 . . ?
C23 C19 C20 120.0 . . ?
C23 C19 C17 119.5(12) . . ?
C20 C19 C17 120.4(12) . . ?
C21 C20 C19 120.0 . . ?
C20 C21 N2 120.0 . . ?
C1 C2 C3 120.0 . . ?
C2 C1 N1 120.0 . . ?
C5 N1 C1 120.0 . . ?
N1 C5 C4 120.0 . . ?
C3 C4 C5 120.0 . . ?
C2 C3 C6 120.2(12) . . ?
C4 C3 C2 120.0 . . ?
C4 C3 C6 119.8(12) . . ?
C7 C8 C9 108.0 . . ?
C7 C8 C10 118(5) . . ?
C9 C8 C10 133(5) . . ?
C8 C7 C6 108.0 . . ?
C7 C6 C3 118(2) . . ?
C7 C6 S1 108.0 . . ?
S1 C6 C3 134(2) . . ?
C6 S1 C9 108.0 . . ?
C8 C9 C24 126(4) . . ?
S1 C9 C8 108.0 . . ?
S1 C9 C24 126(4) . . ?
S2 C17 C19 133(3) . . ?
S2 C17 C16 108.0 . . ?
C16 C17 C19 118(3) . . ?
C18 S2 C17 108.0 . . ?
S2 C18 C25 136(5) . . ?
S2 C18 C15 108.0 . . ?
C15 C18 C25 116(5) . . ?
C18 C15 C14 125(5) . . ?
C16 C15 C18 108.0 . . ?
C16 C15 C14 127(5) . . ?
C15 C16 C17 108.0 . . ?
C26 C27 C28 120.0 . . ?
F7 C27 C26 114(4) . . ?
F7 C27 C28 125(4) . . ?
C27 C26 I1 122.2(18) . . ?
C31 C26 I1 117.8(18) . . ?
C31 C26 C27 120.0 . . ?
C26 C31 F10 120.0(11) . . ?
C26 C31 C30 120.0 . . ?
C30 C31 F10 120.0(11) . . ?
C31 C30 C29 120.0 . . ?
C31 C30 F9 118(3) . . ?
C29 C30 F9 122(3) . . ?
C30 C29 I2 121(2) . . ?
C30 C29 C28 120.0 . . ?
C28 C29 I2 119(2) . . ?
F8 C28 C27 120.5(13) . . ?
F8 C28 C29 119.5(13) . . ?
C29 C28 C27 120.0 . . ?
C12 C13 C14 108.0 . . ?
C12 C13 F6 110(5) . . ?
C12 C13 F5 109(5) . . ?
C14 C13 F6 124(5) . . ?
C14 C13 F5 114(5) . . ?
F5 C13 F6 90(3) . . ?
C13 C12 F3 112(5) . . ?
C13 C12 F4 112(5) . . ?
C11 C12 C13 108.0 . . ?
C11 C12 F3 113(5) . . ?
C11 C12 F4 122(5) . . ?
F4 C12 F3 89(3) . . ?
C12 C11 C10 108.0 . . ?
C12 C11 F1 107(5) . . ?
C12 C11 F2 101(5) . . ?
C10 C11 F1 127(5) . . ?
C10 C11 F2 120(5) . . ?
F2 C11 F1 90(3) . . ?
C11 C10 C8 118(6) . . ?
C11 C10 C14 108.0 . . ?
C14 C10 C8 134(6) . . ?
C13 C14 C15 118(6) . . ?
C10 C14 C15 133(6) . . ?
C10 C14 C13 108.0 . . ?

loop_
_geom_bond_atom_site_label_1
_geom_bond_atom_site_label_2
_geom_bond_distance
_geom_bond_site_symmetry_2
_geom_bond_publ_flag
I1 C26 2.12(4) . ?
I2 C29 2.11(4) . ?
F8 C28 1.21(7) . ?
N2 C22 1.3900 . ?
N2 C21 1.3900 . ?
C22 C23 1.3900 . ?
C23 C19 1.3900 . ?
C19 C20 1.3900 . ?
C19 C17 1.48(3) . ?
C20 C21 1.3900 . ?
C2 C1 1.3900 . ?
C2 C3 1.3900 . ?
C1 N1 1.3900 . ?
N1 C5 1.3900 . ?
C5 C4 1.3900 . ?
C4 C3 1.3900 . ?
C3 C6 1.46(5) . ?
C25 C18 1.43(9) . ?
C8 C7 1.4200 . ?
C8 C9 1.4200 . ?
C8 C10 1.47(3) . ?
C7 C6 1.4200 . ?
C6 S1 1.4200 . ?
S1 C9 1.4200 . ?
C9 C24 1.47(3) . ?
F10 C31 1.47(7) . ?
C17 S2 1.4200 . ?
C17 C16 1.4200 . ?
S2 C18 1.4200 . ?
C18 C15 1.4200 . ?
C15 C16 1.4200 . ?
C15 C14 1.54(5) . ?
C27 C26 1.3900 . ?
C27 C28 1.3900 . ?
C27 F7 1.24(5) . ?
C26 C31 1.3900 . ?
C31 C30 1.3900 . ?
C30 C29 1.3900 . ?
C30 F9 1.47(6) . ?
C29 C28 1.3900 . ?
C13 C12 1.4200 . ?
C13 C14 1.4200 . ?
C13 F6 1.47(3) . ?
C13 F5 1.46(4) . ?
C12 C11 1.4200 . ?
C12 F3 1.48(4) . ?
C12 F4 1.48(4) . ?
C11 C10 1.4200 . ?
C11 F1 1.47(4) . ?
C11 F2 1.46(3) . ?
C10 C14 1.4200 . ?

loop_
_exptl_oxdiff_crystal_face_indexfrac_h
_exptl_oxdiff_crystal_face_indexfrac_k
_exptl_oxdiff_crystal_face_indexfrac_l
_exptl_oxdiff_crystal_face_x
_exptl_oxdiff_crystal_face_y
_exptl_oxdiff_crystal_face_z
-9.5813 30.0223 -4.4183 0.0043 0.0080 -1.0000
-6.0790 13.7319 9.2451 0.9237 0.3830 -0.0089
6.0790 -13.7319 -9.2451 -0.9237 -0.3830 0.0089
-12.5938 7.9452 8.5789 0.7601 0.6497 -0.0089
-10.5271 1.9140 9.3056 0.7466 0.6383 0.1874
12.5938 -7.9452 -8.5789 -0.7601 -0.6497 0.0089

loop_
_smtbx_masks_void_nr
_smtbx_masks_void_average_x
_smtbx_masks_void_average_y
_smtbx_masks_void_average_z
_smtbx_masks_void_volume
_smtbx_masks_void_count_electrons
_smtbx_masks_void_content
1 0.000 0.500 -0.607 268.1 1.6 ?
2 0.500 0.000 -0.135 268.1 1.6 ?
